data_7011051
loop_
_publ_author_name
'Alexandra M. Z. Slawin'
'Matthew Wainwright'
'J. Derek Woollins'

_publ_section_title
;
 The preparation and coordination chemistry of phosphorus(III)
 derivatives of dialkyl hydrazines
;
_journal_issue 4
_journal_name_full 'J. Chem. Soc., Dalton Trans.'
_journal_page_first 513
_journal_page_last 519
_journal_paper_doi 10.1039/b107072j
_journal_year 2002
_chemical_formula_moiety 'C32 H38 Cl2 N2 O4 P2 Pt.1.5[C H2 Cl2].H2 O'
_chemical_formula_sum 'C33.5 H43 Cl5 N2 O5 P2 Pt'
_chemical_formula_weight 987.98
_chemical_name_systematic
;
?
;
_space_group_IT_number 15
_symmetry_cell_setting monoclinic
_symmetry_space_group_name_Hall '-C 2yc'
_symmetry_space_group_name_H-M 'C 1 2/c 1'
_atom_sites_solution_hydrogens geom
_atom_sites_solution_primary direct
_atom_sites_solution_secondary difmap
_audit_creation_method SHELXL-97
_cell_angle_alpha 90.00
_cell_angle_beta 111.4580(10)
_cell_angle_gamma 90.00
_cell_formula_units_Z 4
_cell_length_a 24.3478(7)
_cell_length_b 14.2665(3)
_cell_length_c 14.7842(4)
_cell_measurement_reflns_used 54
_cell_measurement_temperature 293(2)
_cell_measurement_theta_max 168
_cell_measurement_theta_min 12
_cell_volume 4779.5(2)
_computing_cell_refinement SMART/SAINT
_computing_data_collection SMART
_computing_data_reduction SAINT
_computing_molecular_graphics SHELXTL
_computing_publication_material SHELXTL
_computing_structure_refinement 'SHELXL-97 (Sheldrick, 1997)'
_computing_structure_solution 'SHELXS-97 (Sheldrick, 1990)'
_diffrn_ambient_temperature 293(2)
_diffrn_detector_area_resol_mean 0.9
_diffrn_measured_fraction_theta_full 0.902
_diffrn_measured_fraction_theta_max 0.902
_diffrn_measurement_device_type 'CCD area detector'
_diffrn_measurement_method 'phi and omega scans'
_diffrn_radiation_monochromator graphite
_diffrn_radiation_source 'fine-focus sealed tube'
_diffrn_radiation_type MoK\a
_diffrn_radiation_wavelength 0.71073
_diffrn_reflns_av_R_equivalents 0.1461
_diffrn_reflns_av_sigmaI/netI 0.2175
_diffrn_reflns_limit_h_max 27
_diffrn_reflns_limit_h_min -31
_diffrn_reflns_limit_k_max 18
_diffrn_reflns_limit_k_min -16
_diffrn_reflns_limit_l_max 19
_diffrn_reflns_limit_l_min -16
_diffrn_reflns_number 13948
_diffrn_reflns_theta_full 28.58
_diffrn_reflns_theta_max 28.58
_diffrn_reflns_theta_min 1.80
_exptl_absorpt_coefficient_mu 3.316
_exptl_absorpt_correction_T_max 1.00000
_exptl_absorpt_correction_T_min 0.419079
_exptl_absorpt_correction_type sadabs
_exptl_crystal_colour colourless
_exptl_crystal_density_diffrn 1.373
_exptl_crystal_density_method 'not measured'
_exptl_crystal_description prism
_exptl_crystal_F_000 1964
_exptl_crystal_size_max 0.12
_exptl_crystal_size_mid 0.10
_exptl_crystal_size_min 0.08
_refine_diff_density_max 3.134
_refine_diff_density_min -4.765
_refine_diff_density_rms 0.240
_refine_ls_extinction_coef 0.00000(16)
_refine_ls_extinction_expression Fc^*^=kFc[1+0.001xFc^2^\l^3^/sin(2\q)]^-1/4^
_refine_ls_extinction_method SHELXL
_refine_ls_goodness_of_fit_ref 0.953
_refine_ls_hydrogen_treatment mixed
_refine_ls_matrix_type full
_refine_ls_number_parameters 247
_refine_ls_number_reflns 5501
_refine_ls_number_restraints 0
_refine_ls_restrained_S_all 0.953
_refine_ls_R_factor_all 0.1946
_refine_ls_R_factor_gt 0.0875
_refine_ls_shift/su_max 2.152
_refine_ls_shift/su_mean 0.036
_refine_ls_structure_factor_coef Fsqd
_refine_ls_weighting_details 'calc w=1/[\s^2^(Fo^2^)+(0.1193P)^2^+0.0000P] where P=(Fo^2^+2Fc^2^)/3'
_refine_ls_weighting_scheme calc
_refine_ls_wR_factor_gt 0.1983
_refine_ls_wR_factor_ref 0.2447
_reflns_number_gt 2555
_reflns_number_total 5501
_reflns_threshold_expression >2sigma(I)
_cod_data_source_file b107072j.txt
_cod_data_source_block 14
_cod_depositor_comments
;
The following automatic conversions were performed:
'_symmetry_cell_setting' value 'Monoclinic' changed to 'monoclinic'
according to '/home/saulius/struct/CIF-dictionaries/cif_core.dic'
dictionary named 'cif_core.dic' version 2.4.1 from 2010-06-29.

Automatic conversion script
Id: cif_fix_enum 1527 2010-12-29 10:47:43Z saulius 
;
_cod_original_sg_symbol_H-M C2/c
_cod_original_formula_sum 'C33.50 H43 Cl5 N2 O5 P2 Pt'
_cod_database_code 7011051

loop_
_symmetry_equiv_pos_as_xyz
'x, y, z'
'-x, y, -z+1/2'
'x+1/2, y+1/2, z'
'-x+1/2, y+1/2, -z+1/2'
'-x, -y, -z'
'x, -y, z-1/2'
'-x+1/2, -y+1/2, -z'
'x+1/2, -y+1/2, z-1/2'

loop_
_atom_site_label
_atom_site_type_symbol
_atom_site_fract_x
_atom_site_fract_y
_atom_site_fract_z
_atom_site_U_iso_or_equiv
_atom_site_adp_type
_atom_site_occupancy
_atom_site_symmetry_multiplicity
_atom_site_calc_flag
_atom_site_refinement_flags
_atom_site_disorder_assembly
_atom_site_disorder_group
Pt1 Pt 0.5000 -0.44160(6) 0.2500 0.0418(3) Uani 1 2 d S . .
Cl1 Cl 0.57465(14) -0.5591(3) 0.2780(2) 0.0495(8) Uani 1 1 d . . .
P1 P 0.43487(14) -0.3267(3) 0.2285(2) 0.0408(8) Uani 1 1 d . . .
C1 C 0.3879(5) -0.3412(9) 0.2982(8) 0.041(3) Uani 1 1 d . . .
C2 C 0.4111(6) -0.3539(11) 0.4013(10) 0.055(4) Uani 1 1 d . . .
C3 C 0.3751(7) -0.3731(13) 0.4507(11) 0.068(5) Uani 1 1 d . . .
H3A H 0.3908 -0.3790 0.5180 0.082 Uiso 1 1 calc R . .
C4 C 0.3142(7) -0.3840(13) 0.4004(12) 0.073(5) Uani 1 1 d . . .
H4A H 0.2901 -0.3988 0.4346 0.088 Uiso 1 1 calc R . .
C5 C 0.2901(6) -0.3731(13) 0.3023(13) 0.077(5) Uani 1 1 d . . .
H5A H 0.2497 -0.3803 0.2695 0.092 Uiso 1 1 calc R . .
C6 C 0.3264(6) -0.3512(11) 0.2521(10) 0.062(4) Uani 1 1 d . . .
H6A H 0.3095 -0.3428 0.1852 0.074 Uiso 1 1 calc R . .
C7 C 0.3841(5) -0.3142(9) 0.1005(9) 0.043(3) Uani 1 1 d . . .
C8 C 0.3483(5) -0.2310(10) 0.0713(10) 0.048(3) Uani 1 1 d . . .
C9 C 0.3154(7) -0.2165(13) -0.0258(12) 0.074(5) Uani 1 1 d . . .
H9A H 0.2928 -0.1627 -0.0467 0.089 Uiso 1 1 calc R . .
C10 C 0.3173(7) -0.2855(14) -0.0917(11) 0.075(5) Uani 1 1 d . . .
H10A H 0.2948 -0.2761 -0.1570 0.090 Uiso 1 1 calc R . .
C11 C 0.3489(7) -0.3633(12) -0.0678(10) 0.065(4) Uani 1 1 d . . .
H11A H 0.3490 -0.4064 -0.1149 0.078 Uiso 1 1 calc R . .
C12 C 0.3837(6) -0.3792(11) 0.0351(9) 0.051(4) Uani 1 1 d . . .
H12A H 0.4054 -0.4341 0.0549 0.061 Uiso 1 1 calc R . .
N1 N 0.4739(4) -0.2202(9) 0.2575(7) 0.054(3) Uani 1 1 d . . .
C13 C 0.4679(8) -0.1580(16) 0.3244(15) 0.099(7) Uani 1 1 d . . .
H13A H 0.4394 -0.1857 0.3485 0.119 Uiso 1 1 calc R . .
H13B H 0.4491 -0.1026 0.2881 0.119 Uiso 1 1 calc R . .
C14 C 0.5153(8) -0.1251(19) 0.4077(14) 0.119(8) Uani 1 1 d . . .
H14A H 0.5004 -0.0824 0.4434 0.178 Uiso 1 1 calc R . .
H14B H 0.5437 -0.0936 0.3875 0.178 Uiso 1 1 calc R . .
H14C H 0.5338 -0.1773 0.4485 0.178 Uiso 1 1 calc R . .
O2 O 0.4707(4) -0.3438(9) 0.4423(6) 0.073(3) Uani 1 1 d . . .
C15 C 0.4948(7) -0.3633(19) 0.5449(11) 0.113(9) Uani 1 1 d . . .
H15A H 0.5368 -0.3548 0.5688 0.170 Uiso 1 1 calc R . .
H15B H 0.4859 -0.4269 0.5560 0.170 Uiso 1 1 calc R . .
H15C H 0.4778 -0.3214 0.5782 0.170 Uiso 1 1 calc R . .
O8 O 0.3506(4) -0.1697(7) 0.1438(7) 0.062(3) Uani 1 1 d . . .
C16 C 0.3214(8) -0.0783(12) 0.1152(17) 0.095(6) Uani 1 1 d . . .
H16A H 0.3261 -0.0421 0.1723 0.142 Uiso 1 1 calc R . .
H16B H 0.2801 -0.0878 0.0787 0.142 Uiso 1 1 calc R . .
H16C H 0.3388 -0.0453 0.0758 0.142 Uiso 1 1 calc R . .
C20 C 0.1922(18) 0.377(3) 0.129(3) 0.110(15) Uani 0.50 1 d P . .
H20A H 0.1773 0.3290 0.0800 0.131 Uiso 0.50 1 calc PR . .
H20B H 0.1939 0.3505 0.1907 0.131 Uiso 0.50 1 calc PR . .
Cl2 Cl 0.2619(5) 0.4068(10) 0.1385(9) 0.113(4) Uani 0.50 1 d P . .
Cl3 Cl 0.1450(5) 0.4679(9) 0.1011(10) 0.123(5) Uani 0.50 1 d P . .
C30 C 0.421(2) 0.199(4) 0.221(4) 0.046(14) Uiso 0.25 1 d P . .
H30A H 0.4456 0.1686 0.1913 0.056 Uiso 0.25 1 calc PR . .
H30B H 0.4349 0.2613 0.2427 0.056 Uiso 0.25 1 calc PR . .
Cl4 Cl 0.3404(10) 0.1958(16) 0.142(2) 0.116(8) Uani 0.25 1 d P . .
Cl5 Cl 0.4105(15) 0.1322(17) 0.3094(19) 0.140(10) Uani 0.25 1 d P . .
O40 O 0.5000 -0.6785(18) 0.2500 0.151(9) Uiso 1 2 d S . .

loop_
_atom_site_aniso_label
_atom_site_aniso_U_11
_atom_site_aniso_U_22
_atom_site_aniso_U_33
_atom_site_aniso_U_23
_atom_site_aniso_U_13
_atom_site_aniso_U_12
Pt1 0.0460(5) 0.0571(6) 0.0144(3) 0.000 0.0018(3) 0.000
Cl1 0.0566(18) 0.0487(19) 0.0383(17) 0.0027(17) 0.0117(14) 0.0102(17)
P1 0.0447(18) 0.050(2) 0.0222(15) 0.0047(15) 0.0061(14) -0.0004(16)
C1 0.044(7) 0.051(8) 0.023(6) 0.011(6) 0.006(5) 0.002(6)
C2 0.063(9) 0.075(11) 0.030(7) -0.009(7) 0.023(7) -0.003(7)
C3 0.061(10) 0.109(14) 0.038(8) 0.001(9) 0.023(8) 0.012(9)
C4 0.072(11) 0.106(14) 0.050(10) 0.024(10) 0.031(9) 0.005(10)
C5 0.044(8) 0.129(16) 0.061(11) 0.020(11) 0.025(8) -0.002(9)
C6 0.061(9) 0.092(12) 0.028(7) 0.008(8) 0.011(7) 0.002(8)
C7 0.047(7) 0.046(8) 0.035(7) 0.005(6) 0.016(6) -0.006(6)
C8 0.043(7) 0.059(9) 0.038(7) 0.011(7) 0.011(6) 0.005(6)
C9 0.065(9) 0.089(13) 0.043(9) 0.020(9) -0.010(8) 0.006(9)
C10 0.078(11) 0.106(15) 0.027(8) 0.013(9) 0.005(8) 0.009(10)
C11 0.082(11) 0.069(11) 0.029(7) -0.006(7) 0.001(7) 0.008(9)
C12 0.059(8) 0.066(10) 0.020(6) 0.008(7) 0.004(6) 0.009(7)
N1 0.022(5) 0.118(10) 0.022(5) -0.031(6) 0.006(4) 0.004(5)
C13 0.089(13) 0.130(18) 0.085(14) -0.044(13) 0.039(12) -0.026(12)
C14 0.085(13) 0.20(2) 0.061(13) -0.053(15) 0.013(10) -0.020(14)
O2 0.053(6) 0.145(11) 0.014(4) 0.012(6) 0.003(4) 0.000(6)
C15 0.066(11) 0.24(3) 0.020(8) 0.002(12) 0.003(7) 0.018(14)
O8 0.068(6) 0.073(7) 0.038(5) 0.003(5) 0.012(5) 0.012(5)
C16 0.087(13) 0.080(14) 0.113(17) 0.018(12) 0.032(12) 0.023(10)
C20 0.14(4) 0.12(4) 0.09(3) -0.02(3) 0.06(3) -0.04(3)
Cl2 0.092(7) 0.154(10) 0.094(8) -0.018(7) 0.036(6) -0.015(7)
Cl3 0.108(8) 0.157(11) 0.137(10) 0.085(9) 0.084(8) 0.027(7)
Cl4 0.123(17) 0.096(16) 0.14(2) 0.001(15) 0.058(15) -0.039(13)
Cl5 0.23(3) 0.095(17) 0.090(17) -0.035(14) 0.059(19) 0.004(17)

loop_
_atom_type_symbol
_atom_type_description
_atom_type_scat_dispersion_real
_atom_type_scat_dispersion_imag
_atom_type_scat_source
C C 0.0033 0.0016 'International Tables Vol C Tables 4.2.6.8 and 6.1.1.4'
H H 0.0000 0.0000 'International Tables Vol C Tables 4.2.6.8 and 6.1.1.4'
N N 0.0061 0.0033 'International Tables Vol C Tables 4.2.6.8 and 6.1.1.4'
O O 0.0106 0.0060 'International Tables Vol C Tables 4.2.6.8 and 6.1.1.4'
P P 0.1023 0.0942 'International Tables Vol C Tables 4.2.6.8 and 6.1.1.4'
Cl Cl 0.1484 0.1585 'International Tables Vol C Tables 4.2.6.8 and 6.1.1.4'
Pt Pt -1.7033 8.3905 'International Tables Vol C Tables 4.2.6.8 and 6.1.1.4'

loop_
_geom_angle_atom_site_label_1
_geom_angle_atom_site_label_2
_geom_angle_atom_site_label_3
_geom_angle
_geom_angle_site_symmetry_1
_geom_angle_site_symmetry_3
_geom_angle_publ_flag
P1 Pt1 P1 84.86(18) . 2_655 ?
P1 Pt1 Cl1 92.02(12) . 2_655 ?
P1 Pt1 Cl1 176.68(13) 2_655 2_655 ?
P1 Pt1 Cl1 176.68(13) . . ?
P1 Pt1 Cl1 92.02(12) 2_655 . ?
Cl1 Pt1 Cl1 91.12(18) 2_655 . ?
N1 P1 C1 110.9(5) . . ?
N1 P1 C7 105.4(5) . . ?
C1 P1 C7 105.5(5) . . ?
N1 P1 Pt1 108.0(4) . . ?
C1 P1 Pt1 113.6(4) . . ?
C7 P1 Pt1 113.1(5) . . ?
C6 C1 C2 116.0(12) . . ?
C6 C1 P1 121.2(9) . . ?
C2 C1 P1 122.4(9) . . ?
O2 C2 C3 125.1(13) . . ?
O2 C2 C1 113.7(11) . . ?
C3 C2 C1 121.2(13) . . ?
C2 C3 C4 120.1(14) . . ?
C5 C4 C3 120.9(15) . . ?
C4 C5 C6 119.1(14) . . ?
C5 C6 C1 122.6(13) . . ?
C12 C7 C8 120.6(12) . . ?
C12 C7 P1 119.9(10) . . ?
C8 C7 P1 119.3(10) . . ?
O8 C8 C9 124.2(14) . . ?
O8 C8 C7 116.3(11) . . ?
C9 C8 C7 119.5(14) . . ?
C8 C9 C10 117.7(15) . . ?
C11 C10 C9 124.7(14) . . ?
C10 C11 C12 117.8(14) . . ?
C7 C12 C11 119.5(13) . . ?
N1 N1 C13 117.8(11) 2_655 . ?
N1 N1 P1 114.3(4) 2_655 . ?
C13 N1 P1 122.7(11) . . ?
N1 C13 C14 124.5(17) . . ?
C2 O2 C15 114.0(11) . . ?
C8 O8 C16 117.6(12) . . ?
Cl3 C20 Cl2 113(3) . . ?
Cl5 C30 Cl4 93(3) . . ?

loop_
_geom_bond_atom_site_label_1
_geom_bond_atom_site_label_2
_geom_bond_distance
_geom_bond_site_symmetry_2
_geom_bond_publ_flag
Pt1 P1 2.221(4) . ?
Pt1 P1 2.221(4) 2_655 ?
Pt1 Cl1 2.395(3) 2_655 ?
Pt1 Cl1 2.395(3) . ?
P1 N1 1.760(13) . ?
P1 C1 1.811(13) . ?
P1 C7 1.851(13) . ?
C1 C6 1.408(17) . ?
C1 C2 1.430(17) . ?
C2 O2 1.360(16) . ?
C2 C3 1.357(19) . ?
C3 C4 1.40(2) . ?
C4 C5 1.36(2) . ?
C5 C6 1.38(2) . ?
C7 C12 1.337(18) . ?
C7 C8 1.443(18) . ?
C8 O8 1.369(16) . ?
C8 C9 1.379(19) . ?
C9 C10 1.40(2) . ?
C10 C11 1.32(2) . ?
C11 C12 1.464(18) . ?
N1 N1 1.366(18) 2_655 ?
N1 C13 1.38(2) . ?
C13 C14 1.43(2) . ?
O2 C15 1.439(17) . ?
O8 C16 1.472(18) . ?
C20 Cl3 1.68(5) . ?
C20 Cl2 1.70(4) . ?
C30 Cl5 1.70(6) . ?
C30 Cl4 1.87(6) . ?

loop_
_geom_torsion_atom_site_label_1
_geom_torsion_atom_site_label_2
_geom_torsion_atom_site_label_3
_geom_torsion_atom_site_label_4
_geom_torsion
_geom_torsion_site_symmetry_1
_geom_torsion_site_symmetry_2
_geom_torsion_site_symmetry_3
_geom_torsion_site_symmetry_4
_geom_torsion_publ_flag
P1 Pt1 P1 N1 -8.0(3) 2_655 . . . ?
Cl1 Pt1 P1 N1 173.1(4) 2_655 . . . ?
Cl1 Pt1 P1 N1 12(2) . . . . ?
P1 Pt1 P1 C1 -131.5(5) 2_655 . . . ?
Cl1 Pt1 P1 C1 49.6(4) 2_655 . . . ?
Cl1 Pt1 P1 C1 -111(2) . . . . ?
P1 Pt1 P1 C7 108.2(5) 2_655 . . . ?
Cl1 Pt1 P1 C7 -70.7(4) 2_655 . . . ?
Cl1 Pt1 P1 C7 128(2) . . . . ?
N1 P1 C1 C6 120.5(11) . . . . ?
C7 P1 C1 C6 6.8(13) . . . . ?
Pt1 P1 C1 C6 -117.7(10) . . . . ?
N1 P1 C1 C2 -66.9(13) . . . . ?
C7 P1 C1 C2 179.4(11) . . . . ?
Pt1 P1 C1 C2 54.9(12) . . . . ?
C6 C1 C2 O2 179.8(12) . . . . ?
P1 C1 C2 O2 6.9(18) . . . . ?
C6 C1 C2 C3 -1(2) . . . . ?
P1 C1 C2 C3 -174.0(12) . . . . ?
O2 C2 C3 C4 -178.7(16) . . . . ?
C1 C2 C3 C4 2(3) . . . . ?
C2 C3 C4 C5 -2(3) . . . . ?
C3 C4 C5 C6 0(3) . . . . ?
C4 C5 C6 C1 1(3) . . . . ?
C2 C1 C6 C5 -1(2) . . . . ?
P1 C1 C6 C5 172.4(13) . . . . ?
N1 P1 C7 C12 127.0(11) . . . . ?
C1 P1 C7 C12 -115.6(11) . . . . ?
Pt1 P1 C7 C12 9.2(12) . . . . ?
N1 P1 C7 C8 -48.7(11) . . . . ?
C1 P1 C7 C8 68.8(11) . . . . ?
Pt1 P1 C7 C8 -166.4(8) . . . . ?
C12 C7 C8 O8 178.5(12) . . . . ?
P1 C7 C8 O8 -5.9(16) . . . . ?
C12 C7 C8 C9 -3(2) . . . . ?
P1 C7 C8 C9 172.8(11) . . . . ?
O8 C8 C9 C10 -179.9(14) . . . . ?
C7 C8 C9 C10 2(2) . . . . ?
C8 C9 C10 C11 -1(3) . . . . ?
C9 C10 C11 C12 1(3) . . . . ?
C8 C7 C12 C11 3(2) . . . . ?
P1 C7 C12 C11 -172.5(11) . . . . ?
C10 C11 C12 C7 -2(2) . . . . ?
C1 P1 N1 N1 153.7(9) . . . 2_655 ?
C7 P1 N1 N1 -92.5(10) . . . 2_655 ?
Pt1 P1 N1 N1 28.6(11) . . . 2_655 ?
C1 P1 N1 C13 -0.4(15) . . . . ?
C7 P1 N1 C13 113.4(14) . . . . ?
Pt1 P1 N1 C13 -125.5(13) . . . . ?
N1 N1 C13 C14 -30(3) 2_655 . . . ?
P1 N1 C13 C14 124(2) . . . . ?
C3 C2 O2 C15 5(2) . . . . ?
C1 C2 O2 C15 -175.6(16) . . . . ?
C9 C8 O8 C16 -7(2) . . . . ?
C7 C8 O8 C16 171.7(12) . . . . ?
